data_1518035
loop_
_publ_author_name
'Goiffon, Aline'
'Bayle, Gisele'
'Astier, Rene'
'Jumas, Jean-Claude'
'Maurin, Maurice'
'Philippot, Etienne'

_publ_section_title
;
 Cristallochimie des phases GaPO4, AlAsO4 et GaAsO4. Etude comparee des
 structures de type quartz alpha
;
_journal_name_full 'Revue de Chimie Minerale'
_journal_page_first 338
_journal_page_last 350
_journal_volume 20
_journal_year 1983
_chemical_formula_sum 'Ga O4 P'
_chemical_formula_weight 164.69
_space_group_IT_number 152
_symmetry_cell_setting trigonal
_symmetry_Int_Tables_number 152
_symmetry_space_group_name_Hall 'P 31 2"'
_symmetry_space_group_name_H-M 'P 31 2 1'
_cell_angle_alpha 90
_cell_angle_beta 90
_cell_angle_gamma 120
_cell_formula_units_Z 3
_cell_length_a 4.899(1)
_cell_length_b 4.899(1)
_cell_length_c 11.034(2)
_cell_volume 229.34(8)
_diffrn_ambient_temperature 293
_diffrn_radiation_probe x-ray
_diffrn_radiation_type MoK\a
_diffrn_radiation_wavelength 0.71069
_exptl_absorpt_coefficient_mu 9.340
_exptl_crystal_density_diffrn 3.577
_exptl_crystal_F_000 234
_refine_ls_number_reflns 256
_refine_ls_R_factor_gt 0.019
_cod_data_source_file RCM-1983-20-338-350-GaPO4-293.cif
_cod_data_source_block GaPO4-293
_cod_original_cell_volume 229.34(12)
_cod_database_code 1518035

loop_
_symmetry_equiv_pos_site_id
_symmetry_equiv_pos_as_xyz
1 x,y,z
2 -y,x-y,1/3+z
3 -x+y,-x,2/3+z
4 y,x,-z
5 -x,-x+y,1/3-z
6 x-y,-y,2/3-z

loop_
_atom_site_aniso_label
_atom_site_aniso_U_11
_atom_site_aniso_U_22
_atom_site_aniso_U_33
_atom_site_aniso_U_23
_atom_site_aniso_U_13
_atom_site_aniso_U_12
Ga 0.0063(3) 0.0051(3) 0.0056(2) 0.0000(5) 0.0000 0.0026
P 0.0068(7) 0.0050(7) 0.0066(4) 0.0000(5) 0.0000 0.0025
O1 0.016(2) 0.0130(10) 0.0130(6) -0.0050(10) -0.0060(10) 0.0100(10)
O2 0.017(2) 0.0110(10) 0.0130(10) -0.0030(10) -0.0030(10) 0.0090(10)

loop_
_atom_site_label
_atom_site_type_symbol
_atom_site_thermal_displace_type
_atom_site_fract_x
_atom_site_fract_y
_atom_site_fract_z
_atom_site_occupancy
_atom_site_U_iso_or_equiv
Ga Ga Uani 0.45650(10) 0.00000 0.33333 1.000 0.0058(2)
P P Uani 0.4558(3) 0.00000 0.83333 1.000 0.0063(4)
O1 O Uani 0.4069(7) 0.3169(7) 0.3928(2) 1.000 0.0128(8)
O2 O Uani 0.4087(8) 0.2714(7) 0.8723(2) 1.000 0.0128(8)

loop_
_atom_type_symbol
_atom_type_description
_atom_type_scat_dispersion_real
_atom_type_scat_dispersion_imag
_atom_type_scat_source
Ga Ga 0.2307 1.6083 ' International Tables Vol C Tables 4.2.6.8 and 6.1.1.4'
O O 0.0106 0.0060 ' International Tables Vol C Tables 4.2.6.8 and 6.1.1.4'
P P 0.1023 0.0942 ' International Tables Vol C Tables 4.2.6.8 and 6.1.1.4'

loop_
_geom_angle_atom_site_label_1
_geom_angle_atom_site_label_2
_geom_angle_atom_site_label_3
_geom_angle
_geom_angle_site_symmetry_1
_geom_angle_site_symmetry_3
_geom_angle_publ_flag
O1 Ga O2 110.55(17) . 2_654 yes
O1 Ga O2 105.39(15) . 5_656 yes
O1 Ga O1 111.47(19) . 6_555 yes
O2 Ga O2 113.66(18) 2_654 5_656 yes
O1 Ga O2 105.38(15) 6_555 2_654 yes
O1 Ga O2 110.54(18) 6_555 5_656 yes
O1 P O2 111.91(19) 2_655 . yes
O1 P O2 108.31(17) 5_656 . yes
O2 P O2 107.8(3) . 6_556 yes
O1 P O1 108.6(2) 2_655 5_656 yes
O1 P O2 108.31(18) 2_655 6_556 yes
O1 P O2 111.9(2) 5_656 6_556 yes
Ga O1 P 134.9(2) . 3_664 yes
Ga O2 P 134.5(2) 3_665 . yes

loop_
_geom_bond_atom_site_label_1
_geom_bond_atom_site_label_2
_geom_bond_distance
_geom_bond_site_symmetry_2
_geom_bond_publ_flag
Ga O1 1.810(3) . yes
Ga O2 1.822(3) 2_654 yes
Ga O2 1.821(3) 5_656 yes
Ga O1 1.810(4) 6_555 yes
P O2 1.521(4) . yes
P O1 1.531(3) 2_655 yes
P O1 1.530(3) 5_656 yes
P O2 1.521(4) 6_556 yes
